data_4347173
loop_
_publ_author_name
'Ngo, Ken T.'
'Lee, Nicholas A.'
'Pinnace, Sashari D.'
'Szalda, David J.'
'Weber, Ralph T.'
'Rochford, Jonathan'

_publ_section_title
;
 Probing the Noninnocent \p-Bonding Influence of N-Carboxyamidoquinolate
 Ligands on the Light Harvesting and Redox Properties of Ruthenium
 Polypyridyl Complexes.
;
_journal_issue 5
_journal_name_full 'Inorganic chemistry'
_journal_page_first 2460
_journal_page_last 2472
_journal_paper_doi 10.1021/acs.inorgchem.5b02834
_journal_volume 55
_journal_year 2016
_chemical_formula_sum 'C37 H29.25 F6 N6 O1.13 P Ru'
_chemical_formula_weight 821.95
_space_group_IT_number 13
_space_group_name_Hall '-P 2yac'
_space_group_name_H-M_alt 'P 1 2/n 1'
_symmetry_cell_setting monoclinic
_symmetry_space_group_name_H-M 'P 1 2/n 1'
_atom_sites_solution_hydrogens geom
_atom_sites_solution_primary direct
_atom_sites_solution_secondary difmap
_audit_creation_method SHELXL-97
_cell_angle_alpha 90.00
_cell_angle_beta 93.4620(10)
_cell_angle_gamma 90.00
_cell_formula_units_Z 8
_cell_length_a 17.2405(6)
_cell_length_b 13.6787(5)
_cell_length_c 29.3293(11)
_cell_measurement_reflns_used 9201
_cell_measurement_temperature 298(2)
_cell_measurement_theta_max 27.75
_cell_measurement_theta_min 2.56
_cell_volume 6904.0(4)
_computing_cell_refinement 'Bruker SAINT'
_computing_data_collection 'Bruker APEX2'
_computing_data_reduction 'Bruker SAINT'
_computing_molecular_graphics 'Bruker SHELXTL'
_computing_publication_material 'Bruker SHELXTL'
_computing_structure_refinement 'SHELXL-97 (Sheldrick, 1997)'
_computing_structure_solution 'SHELXS-97 (Sheldrick, 1990)'
_diffrn_ambient_temperature 298(2)
_diffrn_measured_fraction_theta_full 0.990
_diffrn_measured_fraction_theta_max 0.990
_diffrn_measurement_device_type 'Bruker APEX-II CCD'
_diffrn_measurement_method '\f and \w scans'
_diffrn_radiation_monochromator graphite
_diffrn_radiation_source 'fine-focus sealed tube'
_diffrn_radiation_type MoK\a
_diffrn_radiation_wavelength 0.71073
_diffrn_reflns_av_R_equivalents 0.0452
_diffrn_reflns_av_sigmaI/netI 0.0406
_diffrn_reflns_limit_h_max 24
_diffrn_reflns_limit_h_min -24
_diffrn_reflns_limit_k_max 17
_diffrn_reflns_limit_k_min -19
_diffrn_reflns_limit_l_max 40
_diffrn_reflns_limit_l_min -41
_diffrn_reflns_number 142515
_diffrn_reflns_theta_full 30.12
_diffrn_reflns_theta_max 30.12
_diffrn_reflns_theta_min 2.04
_diffrn_standards_number 0
_exptl_absorpt_coefficient_mu 0.574
_exptl_absorpt_correction_T_max 0.7460
_exptl_absorpt_correction_T_min 0.6735
_exptl_absorpt_correction_type multi-scan
_exptl_absorpt_process_details
; 
      SADABS Version 2007/2 (Sheldrick, Bruker AXS Inc.) 
;
_exptl_crystal_colour purple
_exptl_crystal_density_diffrn 1.582
_exptl_crystal_density_method 'not measured'
_exptl_crystal_description prism
_exptl_crystal_F_000 3322
_exptl_crystal_size_max 0.50
_exptl_crystal_size_mid 0.20
_exptl_crystal_size_min 0.13
_refine_diff_density_max 0.728
_refine_diff_density_min -0.568
_refine_diff_density_rms 0.070
_refine_ls_extinction_method none
_refine_ls_goodness_of_fit_ref 1.038
_refine_ls_hydrogen_treatment noref
_refine_ls_matrix_type full
_refine_ls_number_parameters 976
_refine_ls_number_reflns 20165
_refine_ls_number_restraints 0
_refine_ls_restrained_S_all 1.038
_refine_ls_R_factor_all 0.0771
_refine_ls_R_factor_gt 0.0442
_refine_ls_shift/su_max 0.031
_refine_ls_shift/su_mean 0.001
_refine_ls_structure_factor_coef Fsqd
_refine_ls_weighting_details 'calc w=1/[\s^2^(Fo^2^)+(0.0405P)^2^+6.1786P] where P=(Fo^2^+2Fc^2^)/3'
_refine_ls_weighting_scheme calc
_refine_ls_wR_factor_gt 0.0981
_refine_ls_wR_factor_ref 0.1144
_reflns_number_gt 14021
_reflns_number_total 20165
_reflns_threshold_expression >2sigma(I)
_cod_data_source_file ic5b02834_si_002.cif
_cod_data_source_block jr0716
_cod_depositor_comments
;
The following automatic conversions were performed:

data item '_symmetry_cell_setting' value 'Monoclinic' was changed to
'monoclinic' in accordance with the
/home/saulius/struct/COD-crude-data/automatic-downloads/DataCite-retrospective/ACS/depositions/lib/dictionaries/cif_core.dic
dictionary named 'cif_core.dic' version 2.4.2 last updated on
2011-04-26.

Automatic conversion script
Id: cif_fix_values 6909 2019-04-08 15:41:33Z antanas 
;
_cod_original_sg_symbol_H-M P2/n
_cod_database_code 4347173

loop_
_symmetry_equiv_pos_as_xyz
'x, y, z'
'-x+1/2, y, -z+1/2'
'-x, -y, -z'
'x-1/2, -y, z-1/2'

loop_
_atom_site_label
_atom_site_type_symbol
_atom_site_fract_x
_atom_site_fract_y
_atom_site_fract_z
_atom_site_U_iso_or_equiv
_atom_site_adp_type
_atom_site_occupancy
_atom_site_symmetry_multiplicity
_atom_site_calc_flag
_atom_site_refinement_flags
Ru1 Ru 0.248642(12) 0.488103(15) 0.107064(7) 0.03477(6) Uani 1 1 d .
N111 N 0.31333(12) 0.37207(16) 0.13374(7) 0.0380(5) Uani 1 1 d .
C112 C 0.27504(16) 0.31409(19) 0.16288(8) 0.0397(6) Uani 1 1 d .
C113 C 0.30599(19) 0.2253(2) 0.17803(9) 0.0497(7) Uani 1 1 d .
H113 H 0.2776 0.1847 0.1962 0.060 Uiso 1 1 calc R
C114 C 0.3784(2) 0.1976(2) 0.16612(10) 0.0562(8) Uani 1 1 d .
H114 H 0.4000 0.1389 0.1766 0.067 Uiso 1 1 calc R
C115 C 0.41834(19) 0.2581(2) 0.13853(11) 0.0561(8) Uani 1 1 d .
H115 H 0.4681 0.2414 0.1307 0.067 Uiso 1 1 calc R
C116 C 0.38438(17) 0.3435(2) 0.12246(10) 0.0480(7) Uani 1 1 d .
H116 H 0.4116 0.3830 0.1031 0.058 Uiso 1 1 calc R
N121 N 0.18128(12) 0.44257(16) 0.15823(7) 0.0386(5) Uani 1 1 d .
C122 C 0.20203(16) 0.3557(2) 0.17779(8) 0.0417(6) Uani 1 1 d .
C123 C 0.15916(19) 0.3147(3) 0.21137(10) 0.0578(8) Uani 1 1 d .
H123 H 0.1730 0.2540 0.2236 0.069 Uiso 1 1 calc R
C124 C 0.0962(2) 0.3639(3) 0.22646(11) 0.0646(9) Uani 1 1 d .
H124 H 0.0670 0.3368 0.2489 0.078 Uiso 1 1 calc R
C125 C 0.07692(18) 0.4532(3) 0.20804(11) 0.0603(8) Uani 1 1 d .
H125 H 0.0355 0.4887 0.2185 0.072 Uiso 1 1 calc R
C126 C 0.11987(17) 0.4897(2) 0.17388(10) 0.0493(7) Uani 1 1 d .
H126 H 0.1058 0.5497 0.1610 0.059 Uiso 1 1 calc R
N131 N 0.17815(13) 0.60095(18) 0.08585(8) 0.0456(5) Uani 1 1 d .
C132 C 0.18571(18) 0.6851(2) 0.11020(11) 0.0523(7) Uani 1 1 d .
C133 C 0.1377(2) 0.7655(3) 0.09904(15) 0.0746(11) Uani 1 1 d .
H133 H 0.1428 0.8229 0.1160 0.090 Uiso 1 1 calc R
C134 C 0.0833(2) 0.7592(3) 0.06310(16) 0.0873(15) Uani 1 1 d .
H134 H 0.0511 0.8120 0.0555 0.105 Uiso 1 1 calc R
C135 C 0.0771(2) 0.6741(3) 0.03863(14) 0.0796(12) Uani 1 1 d .
H135 H 0.0406 0.6687 0.0141 0.096 Uiso 1 1 calc R
C136 C 0.12480(18) 0.5973(3) 0.05032(11) 0.0607(9) Uani 1 1 d .
H136 H 0.1203 0.5403 0.0331 0.073 Uiso 1 1 calc R
N141 N 0.28691(13) 0.59743(17) 0.15125(7) 0.0416(5) Uani 1 1 d .
C142 C 0.24603(19) 0.6827(2) 0.14755(10) 0.0517(7) Uani 1 1 d .
C143 C 0.2623(3) 0.7603(3) 0.17723(13) 0.0727(11) Uani 1 1 d .
H143 H 0.2339 0.8180 0.1743 0.087 Uiso 1 1 calc R
C144 C 0.3208(3) 0.7508(3) 0.21096(13) 0.0804(12) Uani 1 1 d .
H144 H 0.3325 0.8022 0.2310 0.096 Uiso 1 1 calc R
C145 C 0.3617(2) 0.6650(3) 0.21483(12) 0.0698(10) Uani 1 1 d .
H145 H 0.4013 0.6573 0.2375 0.084 Uiso 1 1 calc R
C146 C 0.34347(18) 0.5904(2) 0.18469(10) 0.0541(7) Uani 1 1 d .
H146 H 0.3715 0.5325 0.1875 0.065 Uiso 1 1 calc R
N151 N 0.20219(12) 0.38797(17) 0.06008(7) 0.0394(5) Uani 1 1 d .
C152 C 0.24370(16) 0.3759(2) 0.02193(9) 0.0402(6) Uani 1 1 d .
C153 C 0.21886(18) 0.3098(2) -0.01327(10) 0.0503(7) Uani 1 1 d .
C154 C 0.14902(19) 0.2578(2) -0.00778(11) 0.0575(8) Uani 1 1 d .
H154 H 0.1304 0.2146 -0.0304 0.069 Uiso 1 1 calc R
C155 C 0.10926(18) 0.2705(2) 0.03011(11) 0.0561(8) Uani 1 1 d .
H155 H 0.0636 0.2361 0.0338 0.067 Uiso 1 1 calc R
C156 C 0.13767(16) 0.3359(2) 0.06356(10) 0.0480(7) Uani 1 1 d .
H156 H 0.1101 0.3435 0.0896 0.058 Uiso 1 1 calc R
C163 C 0.31226(16) 0.43331(19) 0.01933(9) 0.0402(6) Uani 1 1 d .
C164 C 0.35698(19) 0.4167(2) -0.01800(10) 0.0509(7) Uani 1 1 d .
H164 H 0.4039 0.4495 -0.0200 0.061 Uiso 1 1 calc R
C165 C 0.3317(2) 0.3513(3) -0.05239(11) 0.0626(9) Uani 1 1 d .
H165 H 0.3620 0.3431 -0.0773 0.075 Uiso 1 1 calc R
C166 C 0.2647(2) 0.2988(3) -0.05099(10) 0.0621(9) Uani 1 1 d .
H166 H 0.2494 0.2563 -0.0746 0.074 Uiso 1 1 calc R
N161 N 0.32310(12) 0.50672(16) 0.05242(7) 0.0385(5) Uani 1 1 d .
C161 C 0.39369(16) 0.5517(2) 0.05741(9) 0.0427(6) Uani 1 1 d .
O161 O 0.45648(12) 0.51355(17) 0.04910(8) 0.0613(6) Uani 1 1 d .
C171 C 0.39449(15) 0.6549(2) 0.07403(9) 0.0413(6) Uani 1 1 d .
C172 C 0.34051(17) 0.7232(2) 0.05702(9) 0.0465(6) Uani 1 1 d .
H172 H 0.3011 0.7037 0.0359 0.056 Uiso 1 1 calc R
C173 C 0.34455(18) 0.8197(2) 0.07109(11) 0.0532(7) Uani 1 1 d .
H173 H 0.3085 0.8647 0.0589 0.064 Uiso 1 1 calc R
C174 C 0.4019(2) 0.8498(2) 0.10320(12) 0.0582(8) Uani 1 1 d .
C175 C 0.45636(19) 0.7826(3) 0.11947(12) 0.0604(8) Uani 1 1 d .
H175 H 0.4955 0.8023 0.1407 0.072 Uiso 1 1 calc R
C176 C 0.45389(17) 0.6865(2) 0.10479(11) 0.0528(7) Uani 1 1 d .
H176 H 0.4921 0.6428 0.1155 0.063 Uiso 1 1 calc R
C177 C 0.4028(3) 0.9531(3) 0.12158(17) 0.0915(14) Uani 1 1 d .
H17A H 0.4264 0.9536 0.1521 0.137 Uiso 1 1 calc R
H17B H 0.3504 0.9770 0.1220 0.137 Uiso 1 1 calc R
H17C H 0.4320 0.9943 0.1024 0.137 Uiso 1 1 calc R
Ru2 Ru 0.264963(13) -0.073924(15) -0.105806(7) 0.03621(6) Uani 1 1 d .
N211 N 0.21123(13) -0.16697(15) -0.15276(7) 0.0374(5) Uani 1 1 d .
C212 C 0.24529(17) -0.25587(19) -0.15688(9) 0.0424(6) Uani 1 1 d .
C213 C 0.2158(2) -0.3233(2) -0.18889(11) 0.0588(8) Uani 1 1 d .
H213 H 0.2400 -0.3837 -0.1915 0.071 Uiso 1 1 calc R
C214 C 0.1516(2) -0.3014(3) -0.21655(11) 0.0665(9) Uani 1 1 d .
H214 H 0.1319 -0.3462 -0.2381 0.080 Uiso 1 1 calc R
C215 C 0.1164(2) -0.2119(2) -0.21192(11) 0.0620(9) Uani 1 1 d .
H215 H 0.0721 -0.1956 -0.2300 0.074 Uiso 1 1 calc R
C216 C 0.14799(18) -0.1470(2) -0.18015(9) 0.0495(7) Uani 1 1 d .
H216 H 0.1244 -0.0863 -0.1775 0.059 Uiso 1 1 calc R
N221 N 0.32787(13) -0.19953(17) -0.09408(8) 0.0429(5) Uani 1 1 d .
C222 C 0.31095(16) -0.2739(2) -0.12391(10) 0.0451(6) Uani 1 1 d .
C223 C 0.35229(19) -0.3614(2) -0.12095(12) 0.0592(8) Uani 1 1 d .
H223 H 0.3415 -0.4108 -0.1422 0.071 Uiso 1 1 calc R
C224 C 0.4090(2) -0.3745(3) -0.08662(14) 0.0687(10) Uani 1 1 d .
H224 H 0.4369 -0.4327 -0.0844 0.082 Uiso 1 1 calc R
C225 C 0.42397(19) -0.3009(3) -0.05559(13) 0.0669(10) Uani 1 1 d .
H225 H 0.4612 -0.3092 -0.0316 0.080 Uiso 1 1 calc R
C226 C 0.38318(17) -0.2145(2) -0.06040(11) 0.0541(7) Uani 1 1 d .
H226 H 0.3943 -0.1645 -0.0395 0.065 Uiso 1 1 calc R
N231 N 0.20218(13) 0.04884(15) -0.12648(7) 0.0390(5) Uani 1 1 d .
C232 C 0.23632(17) 0.10574(19) -0.15774(9) 0.0414(6) Uani 1 1 d .
C233 C 0.2010(2) 0.1910(2) -0.17469(10) 0.0537(7) Uani 1 1 d .
H233 H 0.2264 0.2309 -0.1947 0.064 Uiso 1 1 calc R
C234 C 0.1284(2) 0.2155(2) -0.16166(11) 0.0604(9) Uani 1 1 d .
H234 H 0.1033 0.2711 -0.1734 0.072 Uiso 1 1 calc R
C235 C 0.0933(2) 0.1563(2) -0.13093(11) 0.0583(8) Uani 1 1 d .
H235 H 0.0439 0.1715 -0.1218 0.070 Uiso 1 1 calc R
C236 C 0.13159(18) 0.0748(2) -0.11383(10) 0.0503(7) Uani 1 1 d .
H236 H 0.1076 0.0362 -0.0927 0.060 Uiso 1 1 calc R
N241 N 0.32998(13) -0.02265(16) -0.15714(7) 0.0389(5) Uani 1 1 d .
C242 C 0.30896(17) 0.06666(19) -0.17401(9) 0.0424(6) Uani 1 1 d .
C243 C 0.3523(2) 0.1134(2) -0.20602(11) 0.0602(8) Uani 1 1 d .
H243 H 0.3380 0.1754 -0.2165 0.072 Uiso 1 1 calc R
C244 C 0.4161(2) 0.0682(3) -0.22213(12) 0.0647(9) Uani 1 1 d .
H244 H 0.4454 0.0990 -0.2435 0.078 Uiso 1 1 calc R
C245 C 0.43599(18) -0.0235(2) -0.20625(10) 0.0541(7) Uani 1 1 d .
H245 H 0.4783 -0.0562 -0.2172 0.065 Uiso 1 1 calc R
C246 C 0.39246(17) -0.0663(2) -0.17391(10) 0.0476(7) Uani 1 1 d .
H246 H 0.4067 -0.1281 -0.1631 0.057 Uiso 1 1 calc R
N251 N 0.32300(14) 0.01238(17) -0.05686(7) 0.0446(5) Uani 1 1 d .
C252 C 0.28333(18) 0.0275(2) -0.01829(9) 0.0446(6) Uani 1 1 d .
C253 C 0.3132(2) 0.0903(2) 0.01726(10) 0.0558(8) Uani 1 1 d .
C254 C 0.3855(2) 0.1348(3) 0.01156(12) 0.0695(10) Uani 1 1 d .
H254 H 0.4067 0.1763 0.0341 0.083 Uiso 1 1 calc R
C255 C 0.4246(2) 0.1179(3) -0.02641(12) 0.0694(10) Uani 1 1 d .
H255 H 0.4728 0.1465 -0.0298 0.083 Uiso 1 1 calc R
C256 C 0.39106(19) 0.0566(2) -0.06034(11) 0.0565(8) Uani 1 1 d .
H256 H 0.4177 0.0463 -0.0866 0.068 Uiso 1 1 calc R
C263 C 0.21233(18) -0.0245(2) -0.01512(9) 0.0454(6) Uani 1 1 d .
C264 C 0.1708(2) -0.0056(2) 0.02301(10) 0.0615(9) Uani 1 1 d .
H264 H 0.1228 -0.0356 0.0257 0.074 Uiso 1 1 calc R
C265 C 0.1996(3) 0.0577(3) 0.05738(11) 0.0688(10) Uani 1 1 d .
H265 H 0.1705 0.0681 0.0826 0.083 Uiso 1 1 calc R
C266 C 0.2687(2) 0.1046(3) 0.05526(10) 0.0654(9) Uani 1 1 d .
H266 H 0.2865 0.1459 0.0788 0.078 Uiso 1 1 calc R
N261 N 0.19638(14) -0.09537(16) -0.04906(7) 0.0429(5) Uani 1 1 d .
C261 C 0.12649(18) -0.1428(2) -0.05147(10) 0.0482(7) Uani 1 1 d .
O261 O 0.06509(14) -0.11011(19) -0.03815(9) 0.0732(7) Uani 1 1 d .
C271 C 0.12607(16) -0.2448(2) -0.06995(9) 0.0434(6) Uani 1 1 d .
C272 C 0.18209(17) -0.3117(2) -0.05491(9) 0.0468(6) Uani 1 1 d .
H272 H 0.2241 -0.2912 -0.0359 0.056 Uiso 1 1 calc R
C273 C 0.17610(19) -0.4092(2) -0.06792(10) 0.0532(7) Uani 1 1 d .
H273 H 0.2139 -0.4536 -0.0573 0.064 Uiso 1 1 calc R
C274 C 0.1144(2) -0.4411(2) -0.09665(11) 0.0596(8) Uani 1 1 d .
C275 C 0.0592(2) -0.3733(3) -0.11169(12) 0.0637(9) Uani 1 1 d .
H275 H 0.0180 -0.3933 -0.1315 0.076 Uiso 1 1 calc R
C276 C 0.06361(18) -0.2772(2) -0.09817(11) 0.0542(7) Uani 1 1 d .
H276 H 0.0247 -0.2336 -0.1079 0.065 Uiso 1 1 calc R
C277 C 0.1083(3) -0.5463(3) -0.11221(17) 0.0980(15) Uani 1 1 d .
H27A H 0.1348 -0.5542 -0.1398 0.147 Uiso 1 1 calc R
H27B H 0.0545 -0.5634 -0.1178 0.147 Uiso 1 1 calc R
H27C H 0.1315 -0.5881 -0.0889 0.147 Uiso 1 1 calc R
P1 P 0.39503(5) 0.41304(6) -0.21947(3) 0.0579(2) Uani 1 1 d .
F11 F 0.3349(2) 0.4967(2) -0.21797(16) 0.1448(14) Uani 1 1 d .
F12 F 0.4624(2) 0.4834(3) -0.20164(13) 0.1499(14) Uani 1 1 d .
F13 F 0.4553(2) 0.3278(3) -0.2191(2) 0.173(2) Uani 0.907(4) 1 d P
F14 F 0.3799(3) 0.3860(5) -0.16983(12) 0.174(2) Uani 0.907(4) 1 d P
F15 F 0.33131(14) 0.33984(16) -0.24010(9) 0.0808(9) Uani 0.907(4) 1 d P
F16 F 0.4128(3) 0.4411(4) -0.26949(11) 0.159(2) Uani 0.907(4) 1 d P
F13A F 0.3301(12) 0.4324(16) -0.1860(8) 0.056(6) Uiso 0.093(4) 1 d P
F14A F 0.4167(13) 0.3364(14) -0.1876(7) 0.045(5) Uiso 0.093(4) 1 d P
F15A F 0.3540(16) 0.4743(19) -0.2583(10) 0.075(7) Uiso 0.093(4) 1 d P
F16A F 0.4519(14) 0.3734(19) -0.2543(8) 0.059(6) Uiso 0.093(4) 1 d P
P2 P 0.40040(6) 0.02456(8) 0.30758(4) 0.0740(3) Uani 1 1 d .
F21 F 0.48921(19) 0.0258(4) 0.30676(13) 0.1679(16) Uani 1 1 d .
F22 F 0.4041(3) -0.0668(3) 0.2797(2) 0.229(3) Uani 1 1 d .
F23 F 0.4171(3) -0.0304(3) 0.35624(15) 0.132(2) Uani 0.783(7) 1 d P
F24 F 0.3874(5) 0.0808(5) 0.26339(14) 0.168(3) Uani 0.783(7) 1 d P
F25 F 0.3873(5) 0.1181(3) 0.33772(13) 0.1240(19) Uani 0.783(7) 1 d P
F26 F 0.3134(3) 0.0092(6) 0.3138(3) 0.214(4) Uani 0.783(7) 1 d P
F23A F 0.3193(9) 0.0757(10) 0.2791(5) 0.100(5) Uiso 0.217(7) 1 d P
F24A F 0.4374(7) 0.1171(9) 0.2753(5) 0.078(4) Uiso 0.217(7) 1 d P
F25A F 0.3574(13) -0.0435(14) 0.3276(7) 0.127(6) Uiso 0.217(7) 1 d P
F26A F 0.4355(16) 0.111(2) 0.3343(10) 0.171(11) Uiso 0.217(7) 1 d P
O1W O 0.4772(11) 0.0750(13) 0.5274(6) 0.065(7) Uiso 0.129(8) 1 d P

loop_
_atom_site_aniso_label
_atom_site_aniso_U_11
_atom_site_aniso_U_22
_atom_site_aniso_U_33
_atom_site_aniso_U_23
_atom_site_aniso_U_13
_atom_site_aniso_U_12
Ru1 0.03401(11) 0.03812(11) 0.03243(10) 0.00129(8) 0.00406(8) 0.00547(8)
N111 0.0417(12) 0.0388(11) 0.0336(10) 0.0000(9) 0.0029(9) 0.0041(9)
C112 0.0504(15) 0.0372(13) 0.0313(12) -0.0032(10) 0.0000(11) -0.0017(12)
C113 0.071(2) 0.0377(15) 0.0397(14) 0.0028(12) 0.0015(13) 0.0018(14)
C114 0.075(2) 0.0427(16) 0.0504(17) 0.0020(13) -0.0036(15) 0.0181(15)
C115 0.0573(19) 0.0548(18) 0.0562(18) 0.0017(15) 0.0042(15) 0.0199(15)
C116 0.0460(16) 0.0502(16) 0.0482(15) 0.0049(13) 0.0076(12) 0.0128(13)
N121 0.0373(12) 0.0458(12) 0.0331(10) -0.0026(9) 0.0044(9) -0.0008(10)
C122 0.0478(15) 0.0456(15) 0.0316(12) -0.0013(11) 0.0026(11) -0.0062(12)
C123 0.063(2) 0.063(2) 0.0489(17) 0.0103(15) 0.0110(15) -0.0066(16)
C124 0.057(2) 0.090(3) 0.0487(17) 0.0091(18) 0.0171(15) -0.0117(19)
C125 0.0454(17) 0.087(2) 0.0501(17) -0.0096(17) 0.0140(14) -0.0001(17)
C126 0.0430(15) 0.0575(18) 0.0484(16) -0.0057(13) 0.0103(12) 0.0037(13)
N131 0.0394(12) 0.0535(14) 0.0452(13) 0.0092(11) 0.0121(10) 0.0116(11)
C132 0.0513(17) 0.0462(16) 0.0620(18) 0.0115(14) 0.0236(14) 0.0152(14)
C133 0.076(3) 0.054(2) 0.098(3) 0.018(2) 0.040(2) 0.0253(18)
C134 0.064(2) 0.097(3) 0.104(3) 0.055(3) 0.031(2) 0.045(2)
C135 0.059(2) 0.106(3) 0.074(2) 0.040(2) 0.0135(18) 0.032(2)
C136 0.0488(18) 0.079(2) 0.0547(18) 0.0186(17) 0.0050(14) 0.0179(16)
N141 0.0424(12) 0.0447(12) 0.0386(11) -0.0006(10) 0.0102(9) 0.0001(10)
C142 0.0622(19) 0.0409(15) 0.0545(17) -0.0016(13) 0.0248(15) 0.0004(14)
C143 0.100(3) 0.0462(18) 0.076(2) -0.0140(17) 0.036(2) 0.0010(19)
C144 0.104(3) 0.074(3) 0.066(2) -0.031(2) 0.029(2) -0.030(2)
C145 0.072(2) 0.086(3) 0.0524(19) -0.0162(18) 0.0081(17) -0.022(2)
C146 0.0519(18) 0.064(2) 0.0466(16) -0.0063(14) 0.0023(13) -0.0059(15)
N151 0.0343(11) 0.0472(13) 0.0365(11) -0.0016(10) 0.0022(9) 0.0029(10)
C152 0.0435(15) 0.0422(14) 0.0350(13) 0.0012(11) 0.0035(11) 0.0080(12)
C153 0.0581(18) 0.0514(17) 0.0411(14) -0.0056(13) 0.0002(13) 0.0095(14)
C154 0.062(2) 0.0562(18) 0.0531(18) -0.0117(15) -0.0079(15) -0.0009(16)
C155 0.0456(17) 0.0618(19) 0.0601(19) -0.0071(15) -0.0031(14) -0.0061(15)
C156 0.0385(14) 0.0618(18) 0.0437(15) -0.0046(13) 0.0034(12) 0.0003(13)
C163 0.0443(15) 0.0404(14) 0.0363(13) 0.0056(11) 0.0060(11) 0.0104(12)
C164 0.0546(18) 0.0537(17) 0.0458(15) 0.0055(13) 0.0152(13) 0.0060(14)
C165 0.080(2) 0.066(2) 0.0448(16) -0.0052(15) 0.0226(16) 0.0101(19)
C166 0.078(2) 0.066(2) 0.0422(16) -0.0129(15) 0.0079(15) 0.0062(18)
N161 0.0355(11) 0.0436(12) 0.0369(11) 0.0038(9) 0.0071(9) 0.0033(9)
C161 0.0399(14) 0.0506(16) 0.0379(13) 0.0083(12) 0.0055(11) 0.0074(12)
O161 0.0379(11) 0.0733(15) 0.0732(15) -0.0032(12) 0.0080(10) 0.0112(11)
C171 0.0337(13) 0.0518(16) 0.0387(13) 0.0099(12) 0.0045(10) -0.0023(12)
C172 0.0440(15) 0.0536(17) 0.0415(14) 0.0072(13) -0.0011(12) -0.0017(13)
C173 0.0514(17) 0.0513(17) 0.0563(17) 0.0112(14) -0.0007(14) 0.0042(14)
C174 0.061(2) 0.0498(18) 0.0630(19) 0.0055(15) 0.0008(16) -0.0064(15)
C175 0.0536(19) 0.063(2) 0.063(2) 0.0037(16) -0.0122(15) -0.0094(16)
C176 0.0401(15) 0.0588(19) 0.0585(18) 0.0112(15) -0.0051(13) -0.0002(14)
C177 0.093(3) 0.061(2) 0.117(4) -0.011(2) -0.021(3) -0.005(2)
Ru2 0.04543(12) 0.03275(11) 0.03080(10) 0.00114(8) 0.00514(8) 0.00246(8)
N211 0.0488(13) 0.0335(11) 0.0305(10) 0.0015(8) 0.0071(9) 0.0038(9)
C212 0.0536(16) 0.0342(13) 0.0408(14) 0.0026(11) 0.0144(12) 0.0053(12)
C213 0.076(2) 0.0384(15) 0.0629(19) -0.0105(14) 0.0128(17) 0.0079(15)
C214 0.090(3) 0.0535(19) 0.0545(19) -0.0177(16) -0.0040(18) -0.0027(18)
C215 0.079(2) 0.0557(19) 0.0485(17) -0.0033(15) -0.0145(16) 0.0012(17)
C216 0.0649(19) 0.0400(15) 0.0428(15) 0.0007(12) -0.0030(13) 0.0058(14)
N221 0.0452(13) 0.0419(12) 0.0424(12) 0.0105(10) 0.0099(10) 0.0054(10)
C222 0.0475(16) 0.0386(14) 0.0506(16) 0.0080(12) 0.0152(13) 0.0070(12)
C223 0.0561(19) 0.0448(17) 0.078(2) 0.0068(16) 0.0192(17) 0.0126(14)
C224 0.055(2) 0.054(2) 0.098(3) 0.026(2) 0.0181(19) 0.0186(16)
C225 0.0452(18) 0.078(2) 0.078(2) 0.035(2) 0.0046(16) 0.0110(17)
C226 0.0477(17) 0.0629(19) 0.0516(17) 0.0150(15) 0.0011(13) 0.0044(15)
N231 0.0511(13) 0.0315(11) 0.0344(11) -0.0059(9) 0.0036(9) 0.0019(10)
C232 0.0566(17) 0.0320(13) 0.0355(13) -0.0022(10) 0.0017(11) 0.0011(12)
C233 0.077(2) 0.0359(15) 0.0479(16) 0.0036(12) 0.0008(15) 0.0059(14)
C234 0.083(2) 0.0433(17) 0.0541(18) -0.0017(14) -0.0053(17) 0.0208(16)
C235 0.061(2) 0.0528(18) 0.0615(19) -0.0113(15) 0.0040(15) 0.0155(15)
C236 0.0596(19) 0.0435(16) 0.0484(16) -0.0043(13) 0.0074(14) 0.0058(14)
N241 0.0465(13) 0.0372(11) 0.0332(10) 0.0004(9) 0.0041(9) -0.0015(10)
C242 0.0539(17) 0.0371(14) 0.0361(13) 0.0003(11) 0.0029(11) -0.0045(12)
C243 0.076(2) 0.0474(17) 0.0590(19) 0.0130(15) 0.0168(17) -0.0067(16)
C244 0.066(2) 0.071(2) 0.0585(19) 0.0118(17) 0.0216(17) -0.0134(18)
C245 0.0515(18) 0.063(2) 0.0491(16) -0.0014(15) 0.0126(13) -0.0010(15)
C246 0.0518(17) 0.0464(16) 0.0454(15) -0.0003(12) 0.0100(13) 0.0019(13)
N251 0.0541(14) 0.0429(12) 0.0367(11) 0.0009(10) 0.0018(10) -0.0025(11)
C252 0.0643(18) 0.0371(14) 0.0323(12) 0.0010(11) 0.0024(12) 0.0018(13)
C253 0.075(2) 0.0495(17) 0.0419(15) -0.0029(13) -0.0021(14) 0.0003(16)
C254 0.083(3) 0.067(2) 0.056(2) -0.0131(17) -0.0107(18) -0.015(2)
C255 0.067(2) 0.078(2) 0.062(2) -0.0079(18) -0.0035(17) -0.0211(19)
C256 0.0586(19) 0.065(2) 0.0467(16) -0.0024(15) 0.0057(14) -0.0105(16)
C263 0.0657(19) 0.0370(14) 0.0342(13) 0.0028(11) 0.0087(12) 0.0026(13)
C264 0.088(3) 0.0543(18) 0.0451(16) -0.0014(14) 0.0247(16) -0.0047(17)
C265 0.108(3) 0.061(2) 0.0393(16) -0.0027(15) 0.0199(18) 0.005(2)
C266 0.100(3) 0.0566(19) 0.0391(16) -0.0099(14) 0.0016(17) 0.004(2)
N261 0.0541(14) 0.0402(12) 0.0353(11) 0.0004(9) 0.0099(10) -0.0033(10)
C261 0.0559(18) 0.0478(16) 0.0421(14) 0.0012(12) 0.0132(13) 0.0002(14)
O261 0.0615(15) 0.0717(16) 0.0889(18) -0.0178(14) 0.0241(13) 0.0018(13)
C271 0.0465(15) 0.0460(15) 0.0388(13) 0.0034(12) 0.0104(12) -0.0044(12)
C272 0.0489(16) 0.0519(17) 0.0397(14) 0.0052(12) 0.0020(12) -0.0048(13)
C273 0.0615(19) 0.0474(17) 0.0509(17) 0.0086(13) 0.0049(14) 0.0018(14)
C274 0.071(2) 0.0501(18) 0.0582(19) -0.0042(15) 0.0058(16) -0.0066(16)
C275 0.056(2) 0.065(2) 0.068(2) -0.0095(17) -0.0069(16) -0.0111(17)
C276 0.0462(17) 0.0584(19) 0.0578(18) 0.0034(15) 0.0022(14) -0.0012(14)
C277 0.135(4) 0.055(2) 0.102(3) -0.015(2) -0.012(3) -0.004(3)
P1 0.0531(5) 0.0525(5) 0.0684(5) 0.0024(4) 0.0048(4) -0.0016(4)
F11 0.140(3) 0.091(2) 0.199(4) -0.043(2) -0.023(3) 0.0473(19)
F12 0.124(3) 0.150(3) 0.173(3) -0.046(2) -0.014(2) -0.068(2)
F13 0.082(2) 0.130(3) 0.303(7) -0.033(4) -0.025(3) 0.051(2)
F14 0.171(4) 0.276(6) 0.076(2) 0.063(3) 0.014(2) 0.000(5)
F15 0.0704(15) 0.0552(13) 0.115(2) 0.0016(13) -0.0109(13) -0.0137(11)
F16 0.187(5) 0.212(5) 0.081(2) 0.010(3) 0.041(2) -0.094(4)
P2 0.0685(6) 0.0653(6) 0.0905(7) 0.0023(5) 0.0238(5) -0.0051(5)
F21 0.086(2) 0.263(5) 0.156(3) 0.007(3) 0.020(2) -0.036(3)
F22 0.196(4) 0.168(4) 0.321(6) -0.163(4) 0.010(4) -0.008(3)
F23 0.168(5) 0.120(3) 0.112(3) 0.052(3) 0.047(3) 0.043(3)
F24 0.254(9) 0.180(5) 0.068(2) 0.031(3) 0.003(3) 0.054(5)
F25 0.204(6) 0.088(3) 0.083(2) -0.0031(18) 0.040(3) 0.030(3)
F26 0.061(3) 0.313(9) 0.272(8) 0.032(7) 0.031(3) 0.017(4)

loop_
_atom_type_symbol
_atom_type_description
_atom_type_scat_dispersion_real
_atom_type_scat_dispersion_imag
_atom_type_scat_source
C C 0.0033 0.0016 'International Tables Vol C Tables 4.2.6.8 and 6.1.1.4'
H H 0.0000 0.0000 'International Tables Vol C Tables 4.2.6.8 and 6.1.1.4'
N N 0.0061 0.0033 'International Tables Vol C Tables 4.2.6.8 and 6.1.1.4'
O O 0.0106 0.0060 'International Tables Vol C Tables 4.2.6.8 and 6.1.1.4'
F F 0.0171 0.0103 'International Tables Vol C Tables 4.2.6.8 and 6.1.1.4'
P P 0.1023 0.0942 'International Tables Vol C Tables 4.2.6.8 and 6.1.1.4'
Ru Ru -1.2594 0.8363 'International Tables Vol C Tables 4.2.6.8 and 6.1.1.4'

loop_
_geom_angle_atom_site_label_1
_geom_angle_atom_site_label_2
_geom_angle_atom_site_label_3
_geom_angle
N131 Ru1 N121 95.73(9)
N131 Ru1 N141 78.74(10)
N121 Ru1 N141 86.22(8)
N131 Ru1 N111 174.50(8)
N121 Ru1 N111 78.81(8)
N141 Ru1 N111 100.04(9)
N131 Ru1 N151 95.64(9)
N121 Ru1 N151 94.18(8)
N141 Ru1 N151 174.38(9)
N111 Ru1 N151 85.53(8)
N131 Ru1 N161 93.17(8)
N121 Ru1 N161 169.14(8)
N141 Ru1 N161 101.65(8)
N111 Ru1 N161 92.34(8)
N151 Ru1 N161 78.73(8)
C116 N111 C112 117.8(2)
C116 N111 Ru1 127.45(18)
C112 N111 Ru1 114.40(17)
N111 C112 C113 121.2(3)
N111 C112 C122 114.6(2)
C113 C112 C122 124.2(3)
C114 C113 C112 119.9(3)
C114 C113 H113 120.0
C112 C113 H113 120.0
C113 C114 C115 118.8(3)
C113 C114 H114 120.6
C115 C114 H114 120.6
C114 C115 C116 119.7(3)
C114 C115 H115 120.2
C116 C115 H115 120.2
N111 C116 C115 122.4(3)
N111 C116 H116 118.8
C115 C116 H116 118.8
C126 N121 C122 117.9(2)
C126 N121 Ru1 126.7(2)
C122 N121 Ru1 115.40(17)
N121 C122 C123 121.1(3)
N121 C122 C112 114.9(2)
C123 C122 C112 123.8(3)
C124 C123 C122 119.8(3)
C124 C123 H123 120.1
C122 C123 H123 120.1
C125 C124 C123 119.2(3)
C125 C124 H124 120.4
C123 C124 H124 120.4
C124 C125 C126 118.9(3)
C124 C125 H125 120.6
C126 C125 H125 120.6
N121 C126 C125 123.0(3)
N121 C126 H126 118.5
C125 C126 H126 118.5
C136 N131 C132 118.5(3)
C136 N131 Ru1 125.0(2)
C132 N131 Ru1 116.5(2)
N131 C132 C133 120.4(3)
N131 C132 C142 114.6(2)
C133 C132 C142 125.0(3)
C134 C133 C132 119.8(4)
C134 C133 H133 120.1
C132 C133 H133 120.1
C135 C134 C133 119.0(3)
C135 C134 H134 120.5
C133 C134 H134 120.5
C136 C135 C134 119.8(4)
C136 C135 H135 120.1
C134 C135 H135 120.1
N131 C136 C135 122.6(4)
N131 C136 H136 118.7
C135 C136 H136 118.7
C146 N141 C142 117.9(3)
C146 N141 Ru1 126.7(2)
C142 N141 Ru1 115.2(2)
N141 C142 C143 121.3(3)
N141 C142 C132 114.8(3)
C143 C142 C132 123.9(3)
C144 C143 C142 119.3(4)
C144 C143 H143 120.3
C142 C143 H143 120.3
C145 C144 C143 119.4(3)
C145 C144 H144 120.3
C143 C144 H144 120.3
C144 C145 C146 119.1(4)
C144 C145 H145 120.5
C146 C145 H145 120.5
N141 C146 C145 123.0(3)
N141 C146 H146 118.5
C145 C146 H146 118.5
C156 N151 C152 118.5(2)
C156 N151 Ru1 126.52(18)
C152 N151 Ru1 114.95(17)
N151 C152 C153 121.3(3)
N151 C152 C163 116.9(2)
C153 C152 C163 121.8(2)
C166 C153 C154 123.9(3)
C166 C153 C152 118.8(3)
C154 C153 C152 117.3(3)
C155 C154 C153 120.4(3)
C155 C154 H154 119.8
C153 C154 H154 119.8
C154 C155 C156 119.1(3)
C154 C155 H155 120.4
C156 C155 H155 120.4
N151 C156 C155 123.3(3)
N151 C156 H156 118.3
C155 C156 H156 118.3
C164 C163 N161 127.1(3)
C164 C163 C152 116.9(3)
N161 C163 C152 115.7(2)
C163 C164 C165 120.5(3)
C163 C164 H164 119.8
C165 C164 H164 119.8
C166 C165 C164 122.9(3)
C166 C165 H165 118.6
C164 C165 H165 118.6
C165 C166 C153 119.0(3)
C165 C166 H166 120.5
C153 C166 H166 120.5
C161 N161 C163 118.6(2)
C161 N161 Ru1 123.24(17)
C163 N161 Ru1 112.00(16)
O161 C161 N161 125.0(3)
O161 C161 C171 118.1(3)
N161 C161 C171 116.9(2)
C172 C171 C176 118.3(3)
C172 C171 C161 121.7(2)
C176 C171 C161 119.8(3)
C173 C172 C171 120.9(3)
C173 C172 H172 119.5
C171 C172 H172 119.5
C172 C173 C174 120.5(3)
C172 C173 H173 119.8
C174 C173 H173 119.8
C175 C174 C173 118.7(3)
C175 C174 C177 120.5(3)
C173 C174 C177 120.7(3)
C174 C175 C176 121.2(3)
C174 C175 H175 119.4
C176 C175 H175 119.4
C175 C176 C171 120.3(3)
C175 C176 H176 119.9
C171 C176 H176 119.9
C174 C177 H17A 109.5
C174 C177 H17B 109.5
H17A C177 H17B 109.5
C174 C177 H17C 109.5
H17A C177 H17C 109.5
H17B C177 H17C 109.5
N221 Ru2 N241 95.89(9)
N221 Ru2 N211 78.80(9)
N241 Ru2 N211 87.95(8)
N221 Ru2 N231 172.63(8)
N241 Ru2 N231 78.88(9)
N211 Ru2 N231 95.72(8)
N221 Ru2 N251 97.64(9)
N241 Ru2 N251 92.94(9)
N211 Ru2 N251 176.41(9)
N231 Ru2 N251 87.86(9)
N221 Ru2 N261 93.83(9)
N241 Ru2 N261 167.94(8)
N211 Ru2 N261 100.96(8)
N231 Ru2 N261 92.04(9)
N251 Ru2 N261 78.67(9)
C216 N211 C212 117.9(2)
C216 N211 Ru2 126.32(18)
C212 N211 Ru2 115.74(18)
N211 C212 C213 120.8(3)
N211 C212 C222 114.4(2)
C213 C212 C222 124.8(3)
C214 C213 C212 120.4(3)
C214 C213 H213 119.8
C212 C213 H213 119.8
C213 C214 C215 118.9(3)
C213 C214 H214 120.6
C215 C214 H214 120.6
C216 C215 C214 118.8(3)
C216 C215 H215 120.6
C214 C215 H215 120.6
N211 C216 C215 123.3(3)
N211 C216 H216 118.4
C215 C216 H216 118.4
C226 N221 C222 118.2(3)
C226 N221 Ru2 126.5(2)
C222 N221 Ru2 115.30(18)
N221 C222 C223 120.8(3)
N221 C222 C212 115.2(2)
C223 C222 C212 123.9(3)
C224 C223 C222 119.8(3)
C224 C223 H223 120.1
C222 C223 H223 120.1
C225 C224 C223 119.3(3)
C225 C224 H224 120.4
C223 C224 H224 120.4
C224 C225 C226 119.1(3)
C224 C225 H225 120.4
C226 C225 H225 120.4
N221 C226 C225 122.7(3)
N221 C226 H226 118.7
C225 C226 H226 118.7
C236 N231 C232 118.1(2)
C236 N231 Ru2 126.97(19)
C232 N231 Ru2 114.90(18)
N231 C232 C233 121.4(3)
N231 C232 C242 115.0(2)
C233 C232 C242 123.5(3)
C234 C233 C232 119.4(3)
C234 C233 H233 120.3
C232 C233 H233 120.3
C233 C234 C235 118.9(3)
C233 C234 H234 120.6
C235 C234 H234 120.6
C236 C235 C234 119.6(3)
C236 C235 H235 120.2
C234 C235 H235 120.2
N231 C236 C235 122.5(3)
N231 C236 H236 118.7
C235 C236 H236 118.7
C246 N241 C242 117.8(2)
C246 N241 Ru2 126.76(18)
C242 N241 Ru2 115.37(18)
N241 C242 C243 121.1(3)
N241 C242 C232 115.0(2)
C243 C242 C232 123.8(3)
C244 C243 C242 120.0(3)
C244 C243 H243 120.0
C242 C243 H243 120.0
C243 C244 C245 119.0(3)
C243 C244 H244 120.5
C245 C244 H244 120.5
C244 C245 C246 119.1(3)
C244 C245 H245 120.4
C246 C245 H245 120.4
N241 C246 C245 122.9(3)
N241 C246 H246 118.5
C245 C246 H246 118.5
C256 N251 C252 118.7(2)
C256 N251 Ru2 126.7(2)
C252 N251 Ru2 114.42(19)
N251 C252 C253 121.2(3)
N251 C252 C263 116.9(2)
C253 C252 C263 121.9(3)
C266 C253 C254 124.4(3)
C266 C253 C252 118.3(3)
C254 C253 C252 117.3(3)
C255 C254 C253 120.8(3)
C255 C254 H254 119.6
C253 C254 H254 119.6
C254 C255 C256 118.8(3)
C254 C255 H255 120.6
C256 C255 H255 120.6
N251 C256 C255 123.1(3)
N251 C256 H256 118.4
C255 C256 H256 118.4
C264 C263 N261 127.7(3)
C264 C263 C252 116.6(3)
N261 C263 C252 115.5(2)
C263 C264 C265 121.2(3)
C263 C264 H264 119.4
C265 C264 H264 119.4
C266 C265 C264 122.3(3)
C266 C265 H265 118.8
C264 C265 H265 118.8
C265 C266 C253 119.6(3)
C265 C266 H266 120.2
C253 C266 H266 120.2
C261 N261 C263 119.9(2)
C261 N261 Ru2 123.86(18)
C263 N261 Ru2 111.50(17)
O261 C261 N261 125.6(3)
O261 C261 C271 117.8(3)
N261 C261 C271 116.5(3)
C272 C271 C276 118.7(3)
C272 C271 C261 120.9(3)
C276 C271 C261 119.9(3)
C271 C272 C273 120.5(3)
C271 C272 H272 119.7
C273 C272 H272 119.7
C274 C273 C272 120.7(3)
C274 C273 H273 119.7
C272 C273 H273 119.7
C275 C274 C273 118.1(3)
C275 C274 C277 120.5(3)
C273 C274 C277 121.3(3)
C276 C275 C274 121.7(3)
C276 C275 H275 119.2
C274 C275 H275 119.2
C275 C276 C271 120.2(3)
C275 C276 H276 119.9
C271 C276 H276 119.9
C274 C277 H27A 109.5
C274 C277 H27B 109.5
H27A C277 H27B 109.5
C274 C277 H27C 109.5
H27A C277 H27C 109.5
H27B C277 H27C 109.5
F14A P1 F14 42.5(8)
F14A P1 F11 132.0(9)
F14 P1 F11 89.9(3)
F14A P1 F15A 163.8(12)
F14 P1 F15A 136.8(12)
F11 P1 F15A 49.0(11)
F14A P1 F16A 91.3(13)
F14 P1 F16A 133.4(11)
F11 P1 F16A 136.6(11)
F15A P1 F16A 89.0(14)
F14A P1 F13A 83.3(12)
F14 P1 F13A 43.5(9)
F11 P1 F13A 49.2(9)
F15A P1 F13A 93.3(14)
F16A P1 F13A 168.5(12)
F14A P1 F13 45.9(8)
F14 P1 F13 88.0(3)
F11 P1 F13 177.9(3)
F15A P1 F13 133.0(12)
F16A P1 F13 45.5(9)
F13A P1 F13 128.8(9)
F14A P1 F16 136.9(9)
F14 P1 F16 178.4(3)
F11 P1 F16 90.8(3)
F15A P1 F16 44.3(11)
F16A P1 F16 45.8(9)
F13A P1 F16 137.7(9)
F13 P1 F16 91.3(3)
F14A P1 F12 94.1(8)
F14 P1 F12 89.8(2)
F11 P1 F12 91.2(2)
F15A P1 F12 102.0(10)
F16A P1 F12 87.1(8)
F13A P1 F12 103.4(8)
F13 P1 F12 88.7(2)
F16 P1 F12 88.8(2)
F14A P1 F15 86.2(7)
F14 P1 F15 93.2(2)
F11 P1 F15 91.61(16)
F15A P1 F15 77.6(10)
F16A P1 F15 88.8(8)
F13A P1 F15 80.7(8)
F13 P1 F15 88.66(18)
F16 P1 F15 88.13(18)
F12 P1 F15 175.90(19)
F15A F11 F13A 122.5(15)
F15A F11 P1 65.7(11)
F13A F11 P1 65.7(9)
F14A F13 F16A 128.3(16)
F14A F13 P1 61.5(9)
F16A F13 P1 67.0(11)
F14A F14 F13A 126.3(15)
F14A F14 P1 63.7(10)
F13A F14 P1 69.0(10)
F15A F16 F16A 131.4(18)
F15A F16 P1 67.2(13)
F16A F16 P1 66.7(11)
F14 F13A F11 126.7(17)
F14 F13A P1 67.5(10)
F11 F13A P1 65.0(9)
F14 F14A F13 144.7(19)
F14 F14A P1 73.8(12)
F13 F14A P1 72.6(10)
F16 F15A F11 128(2)
F16 F15A P1 68.5(13)
F11 F15A P1 65.3(12)
F13 F16A F16 135(2)
F13 F16A P1 67.6(11)
F16 F16A P1 67.5(11)
F25A P2 F22 72.8(8)
F25A P2 F24 131.9(10)
F22 P2 F24 88.0(3)
F25A P2 F26A 121.7(14)
F22 P2 F26A 154.3(11)
F24 P2 F26A 94.5(11)
F25A P2 F21 126.3(10)
F22 P2 F21 85.7(3)
F24 P2 F21 94.4(4)
F26A P2 F21 68.6(11)
F25A P2 F26 44.5(9)
F22 P2 F26 91.4(4)
F24 P2 F26 94.3(4)
F26A P2 F26 113.9(11)
F21 P2 F26 170.7(4)
F25A P2 F25 102.4(9)
F22 P2 F25 173.9(4)
F24 P2 F25 92.8(3)
F26A P2 F25 31.7(10)
F21 P2 F25 100.2(3)
F26 P2 F25 82.6(4)
F25A P2 F23 50.9(9)
F22 P2 F23 94.7(3)
F24 P2 F23 176.7(4)
F26A P2 F23 82.3(10)
F21 P2 F23 84.0(2)
F26 P2 F23 87.4(3)
F25 P2 F23 84.6(2)
F25A P2 F24A 167.9(11)
F22 P2 F24A 106.5(5)
F24 P2 F24A 36.6(4)
F26A P2 F24A 64.1(11)
F21 P2 F24A 65.2(4)
F26 P2 F24A 124.1(5)
F25 P2 F24A 77.5(5)
F23 P2 F24A 140.4(5)
F25A P2 F23A 92.3(10)
F22 P2 F23A 97.7(5)
F24 P2 F23A 46.2(5)
F26A P2 F23A 102.5(11)
F21 P2 F23A 140.0(6)
F26 P2 F23A 49.2(5)
F25 P2 F23A 78.6(5)
F23 P2 F23A 134.9(6)
F24A P2 F23A 75.8(6)
P2 F21 F26A 55.5(9)
P2 F21 F24A 62.7(4)
F26A F21 F24A 59.6(10)
P2 F22 F25A 49.5(6)
F25A F23 P2 53.4(8)
F24A F24 F23A 131.3(11)
F24A F24 P2 83.0(8)
F23A F24 P2 75.9(7)
F26A F25 P2 71(2)
F25A F26 F23A 128.5(13)
F25A F26 P2 58.6(10)
F23A F26 P2 72.8(7)
F24 F23A F26 114.3(11)
F24 F23A P2 57.9(6)
F26 F23A P2 58.0(6)
F24 F24A P2 60.4(7)
F24 F24A F26A 104.4(13)
P2 F24A F26A 52.4(10)
F24 F24A F21 102.8(10)
P2 F24A F21 52.1(4)
F26A F24A F21 59.0(10)
F26 F25A F23 130.3(17)
F26 F25A P2 76.9(12)
F23 F25A P2 75.6(11)
F26 F25A F22 99.7(14)
F23 F25A F22 99.5(13)
P2 F25A F22 57.7(7)
F25 F26A P2 78(2)
F25 F26A F21 134(3)
P2 F26A F21 55.9(10)
F25 F26A F24A 101(2)
P2 F26A F24A 63.6(12)
F21 F26A F24A 61.3(11)

loop_
_geom_bond_atom_site_label_1
_geom_bond_atom_site_label_2
_geom_bond_distance
Ru1 N131 2.038(2)
Ru1 N121 2.049(2)
Ru1 N141 2.061(2)
Ru1 N111 2.066(2)
Ru1 N151 2.070(2)
Ru1 N161 2.128(2)
N111 C116 1.346(3)
N111 C112 1.365(3)
C112 C113 1.388(4)
C112 C122 1.472(4)
C113 C114 1.369(4)
C113 H113 0.9300
C114 C115 1.371(5)
C114 H114 0.9300
C115 C116 1.378(4)
C115 H115 0.9300
C116 H116 0.9300
N121 C126 1.344(3)
N121 C122 1.358(3)
C122 C123 1.386(4)
C123 C124 1.373(5)
C123 H123 0.9300
C124 C125 1.369(5)
C124 H124 0.9300
C125 C126 1.375(4)
C125 H125 0.9300
C126 H126 0.9300
N131 C136 1.349(4)
N131 C132 1.357(4)
C132 C133 1.403(4)
C132 C142 1.465(5)
C133 C134 1.371(6)
C133 H133 0.9300
C134 C135 1.368(6)
C134 H134 0.9300
C135 C136 1.365(5)
C135 H135 0.9300
C136 H136 0.9300
N141 C146 1.344(4)
N141 C142 1.364(4)
C142 C143 1.390(5)
C143 C144 1.376(6)
C143 H143 0.9300
C144 C145 1.371(6)
C144 H144 0.9300
C145 C146 1.373(5)
C145 H145 0.9300
C146 H146 0.9300
N151 C156 1.330(3)
N151 C152 1.374(3)
C152 C153 1.419(4)
C152 C163 1.425(4)
C153 C166 1.406(4)
C153 C154 1.416(4)
C154 C155 1.352(4)
C154 H154 0.9300
C155 C156 1.395(4)
C155 H155 0.9300
C156 H156 0.9300
C163 C164 1.395(4)
C163 N161 1.401(3)
C164 C165 1.399(4)
C164 H164 0.9300
C165 C166 1.364(5)
C165 H165 0.9300
C166 H166 0.9300
N161 C161 1.363(4)
C161 O161 1.239(3)
C161 C171 1.494(4)
C171 C172 1.390(4)
C171 C176 1.392(4)
C172 C173 1.384(4)
C172 H172 0.9300
C173 C174 1.386(4)
C173 H173 0.9300
C174 C175 1.379(5)
C174 C177 1.512(5)
C175 C176 1.383(5)
C175 H175 0.9300
C176 H176 0.9300
C177 H17A 0.9600
C177 H17B 0.9600
C177 H17C 0.9600
Ru2 N221 2.050(2)
Ru2 N241 2.054(2)
Ru2 N211 2.054(2)
Ru2 N231 2.069(2)
Ru2 N251 2.069(2)
Ru2 N261 2.119(2)
N211 C216 1.343(4)
N211 C212 1.359(3)
C212 C213 1.390(4)
C212 C222 1.465(4)
C213 C214 1.366(5)
C213 H213 0.9300
C214 C215 1.376(5)
C214 H214 0.9300
C215 C216 1.375(4)
C215 H215 0.9300
C216 H216 0.9300
N221 C226 1.347(4)
N221 C222 1.361(4)
C222 C223 1.394(4)
C223 C224 1.371(5)
C223 H223 0.9300
C224 C225 1.371(5)
C224 H224 0.9300
C225 C226 1.378(5)
C225 H225 0.9300
C226 H226 0.9300
N231 C236 1.341(4)
N231 C232 1.363(3)
C232 C233 1.393(4)
C232 C242 1.468(4)
C233 C234 1.373(5)
C233 H233 0.9300
C234 C235 1.378(5)
C234 H234 0.9300
C235 C236 1.375(4)
C235 H235 0.9300
C236 H236 0.9300
N241 C246 1.350(3)
N241 C242 1.359(3)
C242 C243 1.390(4)
C243 C244 1.371(5)
C243 H243 0.9300
C244 C245 1.375(5)
C244 H244 0.9300
C245 C246 1.375(4)
C245 H245 0.9300
C246 H246 0.9300
N251 C256 1.329(4)
N251 C252 1.372(3)
C252 C253 1.423(4)
C252 C263 1.424(4)
C253 C266 1.404(5)
C253 C254 1.405(5)
C254 C255 1.356(5)
C254 H254 0.9300
C255 C256 1.399(4)
C255 H255 0.9300
C256 H256 0.9300
C263 C264 1.389(4)
C263 N261 1.404(3)
C264 C265 1.398(5)
C264 H264 0.9300
C265 C266 1.358(5)
C265 H265 0.9300
C266 H266 0.9300
N261 C261 1.366(4)
C261 O261 1.234(4)
C261 C271 1.497(4)
C271 C272 1.383(4)
C271 C276 1.390(4)
C272 C273 1.390(4)
C272 H272 0.9300
C273 C274 1.387(5)
C273 H273 0.9300
C274 C275 1.381(5)
C274 C277 1.512(5)
C275 C276 1.375(5)
C275 H275 0.9300
C276 H276 0.9300
C277 H27A 0.9600
C277 H27B 0.9600
C277 H27C 0.9600
P1 F14A 1.438(19)
P1 F14 1.540(3)
P1 F11 1.546(3)
P1 F15A 1.55(3)
P1 F16A 1.56(2)
P1 F13A 1.56(2)
P1 F13 1.562(3)
P1 F16 1.564(3)
P1 F12 1.573(3)
P1 F15 1.579(2)
F11 F15A 1.28(3)
F11 F13A 1.29(2)
F13 F14A 1.18(2)
F13 F16A 1.20(2)
F14 F14A 1.08(2)
F14 F13A 1.15(2)
F16 F15A 1.17(3)
F16 F16A 1.21(3)
P2 F25A 1.346(18)
P2 F22 1.496(4)
P2 F24 1.512(4)
P2 F26A 1.53(3)
P2 F21 1.533(3)
P2 F26 1.537(5)
P2 F25 1.579(4)
P2 F23 1.623(4)
P2 F24A 1.726(12)
P2 F23A 1.732(14)
F21 F26A 1.72(3)
F21 F24A 1.763(13)
F22 F25A 1.690(19)
F23 F25A 1.30(2)
F24 F24A 1.038(11)
F24 F23A 1.289(15)
F25 F26A 0.85(3)
F26 F25A 1.11(2)
F26 F23A 1.372(15)
F24A F26A 1.73(3)
